data_2008338
loop_
_publ_author_name
'Panneerselvam, Kaliyamoorthy'
'Lu, Tian-Huey'
'Chi, Ta-Yung'
'Liao, Fen-Ling'
'Chung, Chung-Sun'

_publ_section_title
;<i>trans</i>-Diaqua(<i>C</i>-<i>meso</i>-1,5,8,12-tetramethyl-1,4,8,11-tetraazacyclotetradecane-\k^4^<i>N</i>)nickel(II)
 dichloride
;
_journal_issue 4
_journal_name_full 'Acta Crystallographica Section C'
_journal_page_first 543
_journal_page_last 545
_journal_paper_doi 10.1107/S0108270198017594
_journal_volume 55
_journal_year 1999
_chemical_formula_moiety '[Ni(C~14~H~32~N~4~)(H~2~O)~2~]Cl2'
_chemical_formula_sum 'C14 H36 Cl2 N4 Ni O2'
_chemical_formula_weight 422.08
_chemical_name_systematic
;
trans-(Diaqua-O,O')(C-meso-1,5,8,12-tetramethyl-1,4,8,11-
tetraazacyclotetradecane-N,N',N'',N''')Nickel(II) Chloride
;
_space_group_IT_number 14
_symmetry_cell_setting monoclinic
_symmetry_space_group_name_Hall '-P 2yn'
_symmetry_space_group_name_H-M 'P 1 21/n 1'
_audit_creation_method SHELXL-97
_cell_angle_alpha 90.00
_cell_angle_beta 108.34(3)
_cell_angle_gamma 90.00
_cell_formula_units_Z 2
_cell_length_a 8.984(3)
_cell_length_b 11.912(4)
_cell_length_c 9.548(3)
_cell_measurement_reflns_used 25
_cell_measurement_temperature 293(2)
_cell_measurement_theta_max 17.50
_cell_measurement_theta_min 11.61
_cell_volume 969.9(6)
_computing_cell_refinement XSCANS
_computing_data_collection 'XSCANS (Siemens, 1994)'
_computing_data_reduction XSCANS
_computing_molecular_graphics 'NRCVAX (Gabe et al., 1989)'
_computing_publication_material SHELXL97
_computing_structure_refinement 'SHELXL97 (Sheldrick, 1997)'
_computing_structure_solution 'SHELXS97 (Sheldrick, 1990)'
_diffrn_ambient_temperature 293(2)
_diffrn_measured_fraction_theta_full 1.000
_diffrn_measured_fraction_theta_max 1.000
_diffrn_measurement_device_type 'Siemens P4 diffractometer'
_diffrn_measurement_method \q/2\q
_diffrn_radiation_monochromator graphite
_diffrn_radiation_source 'fine-focus sealed tube'
_diffrn_radiation_type MoK\a
_diffrn_radiation_wavelength 0.71073
_diffrn_reflns_av_R_equivalents 0.0399
_diffrn_reflns_av_sigmaI/netI 0.0192
_diffrn_reflns_limit_h_max 10
_diffrn_reflns_limit_h_min 0
_diffrn_reflns_limit_k_max 14
_diffrn_reflns_limit_k_min 0
_diffrn_reflns_limit_l_max 10
_diffrn_reflns_limit_l_min -11
_diffrn_reflns_number 1830
_diffrn_reflns_theta_full 25.05
_diffrn_reflns_theta_max 25.05
_diffrn_reflns_theta_min 2.72
_diffrn_standards_decay_% 1
_diffrn_standards_interval_count 50
_diffrn_standards_number 3
_exptl_absorpt_coefficient_mu 1.289
_exptl_absorpt_correction_T_max 0.629
_exptl_absorpt_correction_T_min 0.577
_exptl_absorpt_correction_type psi-scan
_exptl_absorpt_process_details '(North et al., 1968)'
_exptl_crystal_colour purple
_exptl_crystal_density_diffrn 1.445
_exptl_crystal_density_meas ?
_exptl_crystal_density_method 'not measured'
_exptl_crystal_description rectangular
_exptl_crystal_F_000 452
_exptl_crystal_size_max 0.48
_exptl_crystal_size_mid 0.44
_exptl_crystal_size_min 0.36
_refine_diff_density_max 0.980
_refine_diff_density_min -0.641
_refine_ls_extinction_method none
_refine_ls_goodness_of_fit_ref 1.132
_refine_ls_hydrogen_treatment mixed
_refine_ls_matrix_type full
_refine_ls_number_parameters 106
_refine_ls_number_reflns 1719
_refine_ls_number_restraints 0
_refine_ls_restrained_S_all 1.132
_refine_ls_R_factor_all 0.0506
_refine_ls_R_factor_gt 0.0450
_refine_ls_shift/su_max 0.000
_refine_ls_shift/su_mean 0.000
_refine_ls_structure_factor_coef Fsqd
_refine_ls_weighting_details 'calc w = 1/[\s^2^(Fo^2^)+(0.0771P)^2^+2.0347P] where P=(Fo^2^+2Fc^2^)/3'
_refine_ls_weighting_scheme calc
_refine_ls_wR_factor_ref 0.1436
_reflns_number_gt 1543
_reflns_number_total 1719
_reflns_threshold_expression I>2\s(I)
_cod_data_source_file da1051.cif
_cod_data_source_block I
_cod_depositor_comments
;
The following automatic conversions were performed:

'_exptl_crystal_density_meas' value 'none' was changed to '?' - the
value is perceived as not measured.

Automatic conversion script
Id: cif_fix_values 3008 2015-01-20 13:52:24Z robertas 
;
_cod_original_sg_symbol_H-M 'P 21/n'
_cod_database_code 2008338

loop_
_symmetry_equiv_pos_as_xyz
'x, y, z'
'1/2-x, 1/2+y, 1/2-z'
'-x, -y, -z'
'1/2+x, 1/2-y, 1/2+z'

loop_
_atom_site_label
_atom_site_fract_x
_atom_site_fract_y
_atom_site_fract_z
_atom_site_U_iso_or_equiv
_atom_site_adp_type
_atom_site_calc_flag
_atom_site_refinement_flags
_atom_site_occupancy
_atom_site_disorder_assembly
_atom_site_disorder_group
_atom_site_type_symbol
Ni1 0.0000 0.0000 0.0000 0.0237(3) Uani d S 1 . . Ni
Cl1 -0.05824(13) 0.25561(9) -0.33531(12) 0.0392(3) Uani d . 1 . . Cl
OW1 0.0825(3) 0.1746(3) -0.0074(3) 0.0379(7) Uani d . 1 . . O
H1OW 0.0709 0.2017 -0.1031 0.050 Uiso d . 1 . . H
H2OW 0.1976 0.1842 0.0400 0.050 Uiso d . 1 . . H
N1 0.1801(3) -0.0644(2) -0.0758(3) 0.0221(6) Uani d . 1 . . N
N2 0.1538(3) -0.0214(3) 0.2110(3) 0.0218(6) Uani d . 1 . . N
H1 0.1195 -0.0828 0.2486 0.050 Uiso calc R 1 . . H
C1 0.2786(4) -0.1247(3) 0.0569(4) 0.0293(8) Uani d . 1 . . C
H1A 0.3785 -0.1437 0.0440 0.050 Uiso calc R 1 . . H
H1B 0.2271 -0.1940 0.0686 0.050 Uiso calc R 1 . . H
C2 0.3065(4) -0.0533(3) 0.1939(4) 0.0293(8) Uani d . 1 . . C
H2A 0.3679 -0.0951 0.2799 0.050 Uiso calc R 1 . . H
H2B 0.3646 0.0136 0.1857 0.050 Uiso calc R 1 . . H
C3 0.1641(4) 0.0712(3) 0.3187(4) 0.0259(8) Uani d . 1 . . C
H3 0.1996 0.1391 0.2807 0.050 Uiso calc R 1 . . H
C4 0.0041(4) 0.0945(3) 0.3334(4) 0.0295(8) Uani d . 1 . . C
H4A 0.0175 0.1452 0.4159 0.050 Uiso calc R 1 . . H
H4B -0.0372 0.0246 0.3578 0.050 Uiso calc R 1 . . H
C5 -0.1178(4) 0.1447(3) 0.1994(4) 0.0278(8) Uani d . 1 . . C
H5A -0.2045 0.1730 0.2292 0.050 Uiso calc R 1 . . H
H5B -0.0714 0.2079 0.1643 0.050 Uiso calc R 1 . . H
C6 0.2785(5) 0.0188(3) -0.1208(5) 0.0305(9) Uani d . 1 . . C
H6A 0.2128 0.0673 -0.1950 0.050 Uiso calc R 1 . . H
H6B 0.3507 -0.0196 -0.1599 0.050 Uiso calc R 1 . . H
H6C 0.3358 0.0626 -0.0367 0.050 Uiso calc R 1 . . H
C7 0.2807(5) 0.0450(4) 0.4695(4) 0.0409(10) Uani d . 1 . . C
H7A 0.2711 0.1000 0.5396 0.050 Uiso calc R 1 . . H
H7B 0.3853 0.0467 0.4633 0.050 Uiso calc R 1 . . H
H7C 0.2593 -0.0282 0.5005 0.050 Uiso calc R 1 . . H

loop_
_atom_site_aniso_label
_atom_site_aniso_U_11
_atom_site_aniso_U_22
_atom_site_aniso_U_33
_atom_site_aniso_U_12
_atom_site_aniso_U_13
_atom_site_aniso_U_23
Ni1 0.0222(4) 0.0251(4) 0.0238(4) 0.0029(2) 0.0073(3) 0.0002(3)
Cl1 0.0434(6) 0.0364(6) 0.0412(6) 0.0071(4) 0.0180(5) 0.0133(4)
OW1 0.0337(15) 0.0466(17) 0.0339(15) 0.0021(13) 0.0116(12) 0.0059(13)
N1 0.0200(14) 0.0230(15) 0.0232(15) 0.0008(12) 0.0066(12) -0.0012(12)
N2 0.0192(15) 0.0246(15) 0.0198(15) -0.0006(12) 0.0037(12) 0.0010(12)
C1 0.0245(18) 0.029(2) 0.034(2) 0.0082(15) 0.0079(16) 0.0020(16)
C2 0.0194(17) 0.039(2) 0.028(2) 0.0040(16) 0.0054(15) 0.0013(17)
C3 0.0268(19) 0.0292(19) 0.0196(18) -0.0067(15) 0.0044(15) -0.0031(15)
C4 0.0287(19) 0.036(2) 0.0253(19) -0.0037(16) 0.0107(16) -0.0065(16)
C5 0.030(2) 0.0253(19) 0.0303(19) -0.0003(15) 0.0118(16) -0.0093(16)
C6 0.026(2) 0.036(2) 0.034(2) -0.0077(16) 0.0144(17) -0.0030(17)
C7 0.038(2) 0.056(3) 0.022(2) -0.001(2) 0.0000(18) -0.0057(19)

loop_
_atom_type_symbol
_atom_type_description
_atom_type_scat_dispersion_real
_atom_type_scat_dispersion_imag
_atom_type_scat_source
C C 0.0033 0.0016 'International Tables Vol C Tables 4.2.6.8 and 6.1.1.4'
H H 0.0000 0.0000 'International Tables Vol C Tables 4.2.6.8 and 6.1.1.4'
N N 0.0061 0.0033 'International Tables Vol C Tables 4.2.6.8 and 6.1.1.4'
O O 0.0106 0.0060 'International Tables Vol C Tables 4.2.6.8 and 6.1.1.4'
Cl Cl 0.1484 0.1585 'International Tables Vol C Tables 4.2.6.8 and 6.1.1.4'
Ni Ni 0.3393 1.1124 'International Tables Vol C Tables 4.2.6.8 and 6.1.1.4'

loop_
_geom_angle_atom_site_label_1
_geom_angle_atom_site_label_2
_geom_angle_atom_site_label_3
_geom_angle_site_symmetry_1
_geom_angle_site_symmetry_3
_geom_angle
_geom_angle_publ_flag
N2 Ni1 N2 3 . 180.0 no
N2 Ni1 N1 . . 86.60(10) yes
N2 Ni1 N1 3 . 93.40(10) no
N1 Ni1 N1 3 . 180.0 no
N2 Ni1 OW1 . . 91.10(10) yes
N2 Ni1 OW1 3 . 88.90(10) no
N1 Ni1 OW1 3 . 88.30(10) no
N1 Ni1 OW1 . . 91.70(10) yes
OW1 Ni1 OW1 3 . 180.0 no
Ni1 OW1 H1OW . . 114.6 no
Ni1 OW1 H2OW . . 113.8 no
H1OW OW1 H2OW . . 100.6 no
C6 N1 C1 . . 108.8(3) yes
C6 N1 C5 . 3 108.1(3) yes
C1 N1 C5 . 3 109.9(3) yes
C6 N1 Ni1 . . 116.7(2) yes
C1 N1 Ni1 . . 101.5(2) yes
C5 N1 Ni1 3 . 111.6(2) yes
C2 N2 C3 . . 114.0(3) yes
C2 N2 Ni1 . . 106.4(2) yes
C3 N2 Ni1 . . 117.2(2) yes
C2 N2 H1 . . 106.1 no
C3 N2 H1 . . 106.1 no
Ni1 N2 H1 . . 106.1 no
N1 C1 C2 . . 111.0(3) yes
N1 C1 H1A . . 109.4 no
C2 C1 H1A . . 109.4 no
N1 C1 H1B . . 109.4 no
C2 C1 H1B . . 109.4 no
H1A C1 H1B . . 108.0 no
N2 C2 C1 . . 109.4(3) yes
N2 C2 H2A . . 109.8 no
C1 C2 H2A . . 109.8 no
N2 C2 H2B . . 109.8 no
C1 C2 H2B . . 109.8 no
H2A C2 H2B . . 108.2 no
N2 C3 C4 . . 110.2(3) yes
N2 C3 C7 . . 112.0(3) yes
C4 C3 C7 . . 109.9(3) yes
N2 C3 H3 . . 108.2 no
C4 C3 H3 . . 108.2 no
C7 C3 H3 . . 108.2 no
C3 C4 C5 . . 116.6(3) yes
C3 C4 H4A . . 108.1 no
C5 C4 H4A . . 108.1 no
C3 C4 H4B . . 108.1 no
C5 C4 H4B . . 108.1 no
H4A C4 H4B . . 107.3 no
N1 C5 C4 3 . 114.0(3) yes
N1 C5 H5A 3 . 108.8 no
C4 C5 H5A . . 108.8 no
N1 C5 H5B 3 . 108.8 no
C4 C5 H5B . . 108.8 no
H5A C5 H5B . . 107.6 no
N1 C6 H6A . . 109.5 no
N1 C6 H6B . . 109.5 no
H6A C6 H6B . . 109.5 no
N1 C6 H6C . . 109.5 no
H6A C6 H6C . . 109.5 no
H6B C6 H6C . . 109.5 no
C3 C7 H7A . . 109.5 no
C3 C7 H7B . . 109.5 no
H7A C7 H7B . . 109.5 no
C3 C7 H7C . . 109.5 no
H7A C7 H7C . . 109.5 no
H7B C7 H7C . . 109.5 no

loop_
_geom_bond_atom_site_label_1
_geom_bond_atom_site_label_2
_geom_bond_site_symmetry_2
_geom_bond_distance
_geom_bond_publ_flag
Ni1 N2 . 2.069(3) yes
Ni1 N1 . 2.113(3) yes
Ni1 OW1 . 2.216(3) yes
OW1 H1OW . 0.943 no
OW1 H2OW . 0.997 no
N1 C6 . 1.479(5) yes
N1 C1 . 1.483(5) yes
N1 C5 3 1.485(5) yes
N2 C2 . 1.481(5) yes
N2 C3 . 1.491(5) yes
N2 H1 . 0.910 no
C1 C2 . 1.513(5) yes
C1 H1A . 0.970 no
C1 H1B . 0.970 no
C2 H2A . 0.970 no
C2 H2B . 0.970 no
C3 C4 . 1.513(5) yes
C3 C7 . 1.523(5) yes
C3 H3 . 0.980 no
C4 C5 . 1.521(6) yes
C4 H4A . 0.970 no
C4 H4B . 0.970 no
C5 H5A . 0.970 no
C5 H5B . 0.970 no
C6 H6A . 0.960 no
C6 H6B . 0.960 no
C6 H6C . 0.960 no
C7 H7A . 0.960 no
C7 H7B . 0.960 no
C7 H7C . 0.960 no

loop_
_geom_hbond_atom_site_label_D
_geom_hbond_atom_site_label_H
_geom_hbond_atom_site_label_A
_geom_hbond_site_symmetry_A
_geom_hbond_distance_DH
_geom_hbond_distance_HA
_geom_hbond_distance_DA
_geom_hbond_angle_DHA
N2 H1 Cl1 3_555 0.91 2.35 3.250(3) 171.72
OW1 H1OW Cl1 1_555 0.94 2.25 3.137(3) 156.69
OW1 H2OW Cl1 4_555 1.00 2.26 3.236(3) 166.69
